data_2242643
loop_
_publ_author_name
'Baranov, Mark'
'Vainer, Radion'
'Sigalov, Mark V.'

_publ_section_title
;
 Crystal structure determination of
 <i>rac</i>-11'-(1-acetyl-1<i>H</i>-indazol-3-yl)-11',11<i>a</i>'-dihydro-10'<i>H</i>,17'<i>H</i>-spiro[indene-2,18'-[5a,16<i>b</i>]methanotriindeno[1,2-<i>b</i>:1',2'-<i>d</i>:2'',1''-<i>g</i>]oxocine]-1,3,10',12',17'(10<i>a</i>'<i>H</i>)-pentaone
 acetonitrile 1.5-solvate
;
_journal_coeditor_code ZQ2241
_journal_issue 10
_journal_name_full 'Acta Crystallographica Section E'
_journal_page_first 1444
_journal_page_last 1447
_journal_paper_doi 10.1107/S2056989018011763
_journal_volume 74
_journal_year 2018
_chemical_formula_iupac 'C46 H26 N2 O7, 1.5C2 H3 N'
_chemical_formula_moiety 'C46 H26 N2 O7, 1.5(C2 H3 N)'
_chemical_formula_sum 'C49 H30.5 N3.5 O7'
_chemical_formula_weight 390.132
_chemical_name_systematic
'<i>rac</i>-11'-(1-Acetyl-1<i>H</i>-indazol-3-yl)-11',11a'-dihydro-10'<i>H</i>,17'<i>H</i>-spiro[indene-2,18'-[5a,16b]methanotriindeno[1,2-<i>b</i>:1',2'-<i>d</i>:2'',1''-<i>g</i>]oxocine]-1,3,10',12',17'(10a'<i>H</i>)-pentaone acetonitrile 1.5-solvate'
_space_group_crystal_system monoclinic
_space_group_IT_number 14
_space_group_name_Hall '-P 2ybc'
_space_group_name_H-M_alt 'P 1 21/c 1'
_symmetry_space_group_name_Hall '-P 2ybc'
_symmetry_space_group_name_H-M 'P 1 21/c 1'
_atom_sites_solution_hydrogens geom
_audit_creation_method
;
Olex2 1.2
(compiled 2018.05.29 svn.r3508 for OlexSys, GUI svn.r5506)
;
_cell_angle_alpha 90
_cell_angle_beta 92.475(2)
_cell_angle_gamma 90
_cell_formula_units_Z 8
_cell_length_a 13.5195(3)
_cell_length_b 13.0697(3)
_cell_length_c 42.9248(9)
_cell_measurement_reflns_used 32475
_cell_measurement_temperature 99.99(16)
_cell_measurement_theta_max 25.1310
_cell_measurement_theta_min 2.3880
_cell_volume 7577.6(3)
_computing_cell_refinement
;
CrysAlis PRO (Rigaku OD, 2018)
;
_computing_data_collection
;
CrysAlis PRO (Rigaku OD, 2018)
;
_computing_data_reduction
;
CrysAlis PRO (Rigaku OD, 2018)
;
_computing_molecular_graphics
;
<i>OLEX2</i> (Dolomanov <i>et al.</i>,  2009)
;
_computing_publication_material
;
<i>OLEX2</i> (Dolomanov <i>et al.</i>,  2009)
;
_computing_structure_refinement
;
SHELXL2018 (Sheldrick, 2015b)
;
_computing_structure_solution
;
SHELXT (Sheldrick, 2015a)
;
_diffrn_ambient_temperature 100(2)
_diffrn_measured_fraction_theta_full 0.998
_diffrn_measured_fraction_theta_max 0.998
_diffrn_measurement_device 'four-circle diffractometer'
_diffrn_measurement_device_type 'Rigaku Oxford Diffraction XtaLAB Synergy, Dualflex, HyPix'
_diffrn_measurement_method '\w scans'
_diffrn_radiation_type MoK\a
_diffrn_radiation_wavelength 0.71073
_diffrn_reflns_av_R_equivalents 0.0497
_diffrn_reflns_av_unetI/netI 0.0301
_diffrn_reflns_limit_h_max 15
_diffrn_reflns_limit_h_min -16
_diffrn_reflns_limit_k_max 15
_diffrn_reflns_limit_k_min -15
_diffrn_reflns_limit_l_max 50
_diffrn_reflns_limit_l_min -50
_diffrn_reflns_number 81627
_diffrn_reflns_theta_full 24.977
_diffrn_reflns_theta_max 24.977
_diffrn_reflns_theta_min 2.206
_diffrn_standards_decay_% 0
_diffrn_standards_interval_count 0
_diffrn_standards_number 0
_exptl_absorpt_coefficient_mu 0.093
_exptl_absorpt_correction_T_max 1.00000
_exptl_absorpt_correction_T_min 0.72253
_exptl_absorpt_correction_type multi-scan
_exptl_absorpt_process_details
;
(CrysAlis PRO; Rigaku OD, 2018)
;
_exptl_crystal_colour 'clear yellow'
_exptl_crystal_density_diffrn 1.368
_exptl_crystal_description cube
_exptl_crystal_F_000 3240
_exptl_crystal_size_max 0.32
_exptl_crystal_size_mid 0.31
_exptl_crystal_size_min 0.29
_refine_diff_density_max 1.149
_refine_diff_density_min -0.429
_refine_ls_extinction_method none
_refine_ls_goodness_of_fit_ref 1.028
_refine_ls_hydrogen_treatment constr
_refine_ls_matrix_type full
_refine_ls_number_parameters 1077
_refine_ls_number_reflns 13290
_refine_ls_number_restraints 0
_refine_ls_restrained_S_all 1.028
_refine_ls_R_factor_all 0.0574
_refine_ls_R_factor_gt 0.0471
_refine_ls_shift/su_max 0.001
_refine_ls_shift/su_mean 0.000
_refine_ls_structure_factor_coef Fsqd
_refine_ls_weighting_details 'w=1/[\s^2^(Fo^2^)+(0.0537P)^2^+7.2184P] where P=(Fo^2^+2Fc^2^)/3'
_refine_ls_weighting_scheme calc
_refine_ls_wR_factor_gt 0.1167
_refine_ls_wR_factor_ref 0.1221
_reflns_number_gt 11196
_reflns_number_total 13290
_reflns_threshold_expression 'I > 2\s(I)'
_cod_data_source_file zq2241sup1.cif
_cod_data_source_block I
_cod_depositor_comments
;

2019-09-06
Z value and formula fixed to values more according to usual
chemical conventions.                 miguel
;
_cod_original_formula_sum 'C98 H61 N7 O14'
_cod_original_formula_weight 780.265
_cod_original_formula_moiety '2(C46 H26 N2 O7), 3(C2 H3 N)'
_cod_original_formula_units_Z 4
_cod_database_code 2242643
_shelx_space_group_comment
;
The symmetry employed for this shelxl refinement is uniquely defined
by the following loop, which should always be used as a source of
symmetry information in preference to the above space-group names.
They are only intended as comments.
;
_shelx_estimated_absorpt_t_min 0.973
_shelx_estimated_absorpt_t_max 0.973

loop_
_space_group_symop_operation_xyz
'x, y, z'
'-x, y+1/2, -z+1/2'
'-x, -y, -z'
'x, -y-1/2, z-1/2'

loop_
_atom_site_type_symbol
_atom_site_label
_atom_site_fract_x
_atom_site_fract_y
_atom_site_fract_z
_atom_site_U_iso_or_equiv
_atom_site_adp_type
_atom_site_calc_flag
_atom_site_occupancy
O O4 0.28132(9) 0.90383(11) 0.35064(3) 0.0193(3) Uani d 1
O O5 -0.06102(10) 0.85056(11) 0.35809(3) 0.0213(3) Uani d 1
O O2 0.31863(10) 1.12073(11) 0.31418(3) 0.0208(3) Uani d 1
O O8 0.26418(10) 0.69691(11) 0.60733(3) 0.0195(3) Uani d 1
O O11 0.20536(10) 0.91667(11) 0.60793(3) 0.0223(3) Uani d 1
O O12 0.55174(10) 0.86716(11) 0.62155(3) 0.0213(3) Uani d 1
O O3 0.36007(10) 0.75907(11) 0.29532(3) 0.0243(3) Uani d 1
O O14 0.41342(11) 0.33440(11) 0.50365(3) 0.0280(3) Uani d 1
O O13 0.27308(11) 0.83008(11) 0.50520(3) 0.0246(3) Uani d 1
O O1 0.01317(10) 0.79294(11) 0.29860(3) 0.0247(3) Uani d 1
O O10 0.64519(10) 0.84199(12) 0.55745(3) 0.0271(3) Uani d 1
O O9 0.59079(11) 0.62756(12) 0.64619(3) 0.0284(3) Uani d 1
O O6 0.11865(13) 0.96381(14) 0.15127(3) 0.0378(4) Uani d 1
N N4 0.45944(12) 0.46736(13) 0.53442(4) 0.0193(4) Uani d 1
N N3 0.43295(12) 0.55669(13) 0.54928(4) 0.0199(4) Uani d 1
N N1 0.15198(12) 0.92208(13) 0.23177(4) 0.0203(4) Uani d 1
N N2 0.17098(13) 0.95505(14) 0.20192(4) 0.0233(4) Uani d 1
O O7 -0.07690(12) 1.13677(12) 0.28272(4) 0.0363(4) Uani d 1
C C31 0.22625(14) 0.95317(15) 0.24976(4) 0.0177(4) Uani d 1
C C84 0.43465(14) 0.97866(15) 0.64481(4) 0.0174(4) Uani d 1
C C9 0.23404(14) 1.09819(15) 0.31912(4) 0.0163(4) Uani d 1
C C85 0.46741(14) 0.89491(15) 0.62467(4) 0.0165(4) Uani d 1
C C86 0.35501(14) 0.73340(15) 0.65495(4) 0.0180(4) Uani d 1
C C1 0.10267(13) 0.89504(15) 0.33917(4) 0.0154(4) Uani d 1
C C5 0.17008(13) 1.02282(15) 0.29968(4) 0.0155(4) Uani d 1
H H5 0.141540 1.063153 0.282269 0.019 Uiso calc 1
C C30 0.02326(14) 0.87827(15) 0.36358(4) 0.0168(4) Uani d 1
C C6 0.08157(13) 0.99648(15) 0.32018(4) 0.0160(4) Uani d 1
C C51 0.47739(14) 0.77743(15) 0.56304(4) 0.0182(4) Uani d 1
H H51 0.460585 0.747922 0.542497 0.022 Uiso calc 1
C C78 0.29135(14) 0.92053(15) 0.61719(4) 0.0173(4) Uani d 1
C C3 0.19119(14) 0.82563(15) 0.29181(4) 0.0167(4) Uani d 1
H H3 0.165809 0.797237 0.271903 0.020 Uiso calc 1
C C79 0.33333(14) 0.99391(15) 0.64028(5) 0.0185(4) Uani d 1
C C24 0.16981(14) 0.91786(15) 0.39245(4) 0.0188(4) Uani d 1
C C16 0.27514(14) 0.75419(15) 0.30310(4) 0.0182(4) Uani d 1
C C15 0.07922(14) 1.08829(15) 0.34193(4) 0.0178(4) Uani d 1
C C22 0.13573(14) 0.70507(15) 0.32975(4) 0.0172(4) Uani d 1
C C10 0.16932(14) 1.14016(15) 0.34290(4) 0.0175(4) Uani d 1
C C17 0.23202(14) 0.67764(15) 0.32367(4) 0.0185(4) Uani d 1
C C4 0.22699(14) 0.93492(15) 0.28442(4) 0.0164(4) Uani d 1
H H4 0.296052 0.939779 0.292198 0.020 Uiso calc 1
C C29 0.06897(14) 0.90144(15) 0.39466(5) 0.0187(4) Uani d 1
C C53 0.29273(14) 0.78625(15) 0.55976(4) 0.0187(4) Uani d 1
C C69 0.51264(14) 0.58956(15) 0.56452(4) 0.0179(4) Uani d 1
C C47 0.37501(13) 0.84789(15) 0.60764(4) 0.0159(4) Uani d 1
C C52 0.38474(14) 0.84001(15) 0.57150(4) 0.0169(4) Uani d 1
C C49 0.44528(14) 0.66568(15) 0.61239(4) 0.0185(4) Uani d 1
H H49 0.416150 0.597643 0.609160 0.022 Uiso calc 1
C C75 0.55841(14) 0.44390(15) 0.54100(4) 0.0188(4) Uani d 1
C C50 0.50919(14) 0.68575(15) 0.58370(4) 0.0183(4) Uani d 1
H H50 0.576862 0.699402 0.591727 0.022 Uiso calc 1
C C68 0.55696(14) 0.85675(16) 0.55727(4) 0.0204(4) Uani d 1
C C2 0.10881(13) 0.80699(15) 0.31525(4) 0.0166(4) Uani d 1
C C62 0.40457(15) 0.94379(16) 0.55710(4) 0.0192(4) Uani d 1
C C91 0.44309(14) 0.69583(16) 0.66803(5) 0.0203(4) Uani d 1
C C21 0.07741(15) 0.64118(16) 0.34713(5) 0.0211(4) Uani d 1
H H21 0.012679 0.658879 0.351301 0.025 Uiso calc 1
C C7 -0.00955(14) 0.97595(17) 0.30021(5) 0.0229(5) Uani d 1
C C70 0.59492(14) 0.52222(15) 0.56063(4) 0.0190(4) Uani d 1
C C32 0.29768(15) 1.00870(16) 0.23258(5) 0.0222(4) Uani d 1
C C11 0.18869(15) 1.21979(16) 0.36388(5) 0.0215(4) Uani d 1
H H11 0.249531 1.253092 0.364730 0.026 Uiso calc 1
C C54 0.24333(14) 0.72063(15) 0.57739(4) 0.0185(4) Uani d 1
C C92 0.50673(15) 0.65964(16) 0.64332(5) 0.0210(4) Uani d 1
C C87 0.28013(15) 0.76636(15) 0.67365(5) 0.0202(4) Uani d 1
H H87 0.220249 0.790079 0.664941 0.024 Uiso calc 1
C C23 0.19807(14) 0.90563(14) 0.35990(4) 0.0161(4) Uani d 1
C C48 0.35832(14) 0.73736(15) 0.61983(4) 0.0174(4) Uani d 1
C C67 0.50352(15) 0.95311(16) 0.54991(4) 0.0212(4) Uani d 1
C C61 0.24575(14) 0.78555(15) 0.52835(5) 0.0194(4) Uani d 1
C C55 0.15761(14) 0.67421(15) 0.55995(5) 0.0196(4) Uani d 1
C C14 0.00486(15) 1.11728(16) 0.36125(5) 0.0220(4) Uani d 1
H H14 -0.055927 1.083849 0.360467 0.026 Uiso calc 1
C C60 0.15772(14) 0.71537(15) 0.52989(5) 0.0201(4) Uani d 1
C C18 0.27387(15) 0.58672(16) 0.33491(5) 0.0231(4) Uani d 1
H H18 0.338900 0.569440 0.330997 0.028 Uiso calc 1
C C76 0.38810(15) 0.40956(16) 0.51779(5) 0.0219(4) Uani d 1
C C59 0.08710(15) 0.68832(17) 0.50747(5) 0.0240(4) Uani d 1
H H59 0.087021 0.716188 0.487538 0.029 Uiso calc 1
C C56 0.08756(15) 0.60420(16) 0.56834(5) 0.0241(4) Uani d 1
H H56 0.087654 0.576929 0.588354 0.029 Uiso calc 1
C C25 0.22988(15) 0.94249(17) 0.41844(5) 0.0236(4) Uani d 1
H H25 0.297433 0.953670 0.416928 0.028 Uiso calc 1
C C90 0.46040(16) 0.69348(18) 0.70026(5) 0.0258(5) Uani d 1
H H90 0.520066 0.669218 0.708969 0.031 Uiso calc 1
C C46 -0.12284(15) 0.87633(18) 0.26946(5) 0.0248(5) Uani d 1
C C63 0.33856(16) 1.02290(16) 0.55081(5) 0.0237(4) Uani d 1
H H63 0.272439 1.017328 0.555708 0.028 Uiso calc 1
C C71 0.69291(15) 0.52004(17) 0.57239(5) 0.0229(4) Uani d 1
H H71 0.718013 0.572324 0.585122 0.027 Uiso calc 1
C C83 0.49062(15) 1.03680(16) 0.66609(5) 0.0229(4) Uani d 1
H H83 0.558476 1.026678 0.669028 0.027 Uiso calc 1
C C37 0.26021(16) 1.00706(16) 0.20159(5) 0.0242(4) Uani d 1
C C88 0.29727(15) 0.76286(16) 0.70568(5) 0.0232(4) Uani d 1
H H88 0.247930 0.784231 0.718652 0.028 Uiso calc 1
C C8 -0.03363(14) 0.87959(17) 0.29088(5) 0.0225(4) Uani d 1
C C74 0.61798(15) 0.36241(16) 0.53240(5) 0.0227(4) Uani d 1
H H74 0.594216 0.311555 0.518900 0.027 Uiso calc 1
C C28 0.02389(16) 0.90879(17) 0.42301(5) 0.0241(4) Uani d 1
H H28 -0.043755 0.898121 0.424504 0.029 Uiso calc 1
C C19 0.21529(16) 0.52303(16) 0.35208(5) 0.0250(5) Uani d 1
H H19 0.240940 0.461434 0.359673 0.030 Uiso calc 1
C C20 0.11859(16) 0.55002(16) 0.35812(5) 0.0244(5) Uani d 1
H H20 0.080612 0.506110 0.369759 0.029 Uiso calc 1
C C13 0.02341(16) 1.19748(16) 0.38178(5) 0.0257(5) Uani d 1
H H13 -0.025961 1.218367 0.394807 0.031 Uiso calc 1
C C89 0.38716(16) 0.72789(17) 0.71885(5) 0.0264(5) Uani d 1
H H89 0.397604 0.727870 0.740412 0.032 Uiso calc 1
C C72 0.75127(15) 0.43839(18) 0.56462(5) 0.0262(5) Uani d 1
H H72 0.816271 0.434646 0.572554 0.031 Uiso calc 1
C C12 0.11470(16) 1.24760(17) 0.38333(5) 0.0260(5) Uani d 1
H H12 0.125723 1.300275 0.397625 0.031 Uiso calc 1
C C66 0.53873(16) 1.04115(17) 0.53591(5) 0.0266(5) Uani d 1
H H66 0.604850 1.046999 0.531039 0.032 Uiso calc 1
N N5 0.41672(18) 0.3769(2) 0.60410(6) 0.0511(6) Uani d 1
C C64 0.37410(17) 1.11076(17) 0.53697(5) 0.0297(5) Uani d 1
H H64 0.331032 1.164901 0.532636 0.036 Uiso calc 1
C C33 0.38850(16) 1.05521(17) 0.24042(5) 0.0276(5) Uani d 1
H H33 0.413475 1.057192 0.260943 0.033 Uiso calc 1
C C27 0.08355(17) 0.93258(18) 0.44892(5) 0.0294(5) Uani d 1
H H27 0.055486 0.937292 0.468267 0.035 Uiso calc 1
C C58 0.01558(15) 0.61773(17) 0.51561(5) 0.0270(5) Uani d 1
H H58 -0.033294 0.598339 0.500876 0.032 Uiso calc 1
C C38 0.10284(17) 0.93256(17) 0.17729(5) 0.0283(5) Uani d 1
C C73 0.71375(16) 0.36069(17) 0.54484(5) 0.0257(5) Uani d 1
H H73 0.754760 0.306379 0.539972 0.031 Uiso calc 1
C C80 0.28412(15) 1.06837(17) 0.65691(5) 0.0256(5) Uani d 1
H H80 0.216336 1.078743 0.653858 0.031 Uiso calc 1
N N6 0.00183(19) 0.34600(18) 0.57506(6) 0.0506(6) Uani d 1
C C57 0.01584(16) 0.57579(17) 0.54527(5) 0.0278(5) Uani d 1
H H57 -0.032256 0.528031 0.549983 0.033 Uiso calc 1
C C26 0.18458(17) 0.94969(19) 0.44679(5) 0.0294(5) Uani d 1
H H26 0.222491 0.966241 0.464675 0.035 Uiso calc 1
C C41 -0.15187(17) 0.97597(17) 0.26401(5) 0.0294(5) Uani d 1
C C82 0.44174(16) 1.11052(18) 0.68282(5) 0.0302(5) Uani d 1
H H82 0.477272 1.150158 0.697399 0.036 Uiso calc 1
C C65 0.47261(17) 1.11946(18) 0.52948(5) 0.0316(5) Uani d 1
H H65 0.494293 1.178882 0.520002 0.038 Uiso calc 1
C C81 0.33991(16) 1.12624(18) 0.67813(6) 0.0315(5) Uani d 1
H H81 0.309056 1.176671 0.689513 0.038 Uiso calc 1
C C36 0.31232(18) 1.05022(18) 0.17746(5) 0.0326(5) Uani d 1
H H36 0.287906 1.048766 0.156870 0.039 Uiso calc 1
C C45 -0.17277(18) 0.79450(18) 0.25547(6) 0.0344(5) Uani d 1
H H45 -0.153228 0.727108 0.258981 0.041 Uiso calc 1
C C34 0.43964(19) 1.09806(19) 0.21652(6) 0.0370(6) Uani d 1
H H34 0.500330 1.129471 0.220980 0.044 Uiso calc 1
C C77 0.28359(16) 0.44554(18) 0.51910(5) 0.0300(5) Uani d 1
H H77A 0.275115 0.506815 0.506941 0.045 Uiso calc 1
H H77B 0.268680 0.459449 0.540345 0.045 Uiso calc 1
H H77C 0.239741 0.393484 0.510840 0.045 Uiso calc 1
C C40 -0.07762(16) 1.04316(17) 0.28265(5) 0.0267(5) Uani d 1
C C96 0.48059(19) 0.3199(2) 0.60569(5) 0.0356(6) Uani d 1
C C39 0.01509(18) 0.87178(19) 0.18588(5) 0.0343(5) Uani d 1
H H39A -0.022888 0.910266 0.200198 0.051 Uiso calc 1
H H39B 0.036683 0.808906 0.195533 0.051 Uiso calc 1
H H39C -0.025149 0.856933 0.167463 0.051 Uiso calc 1
C C35 0.4017(2) 1.0950(2) 0.18577(6) 0.0395(6) Uani d 1
H H35 0.438368 1.124442 0.170263 0.047 Uiso calc 1
C C44 -0.25598(18) 0.8201(2) 0.23537(6) 0.0372(6) Uani d 1
H H44 -0.293132 0.768606 0.225520 0.045 Uiso calc 1
C C42 -0.22916(18) 0.9994(2) 0.24452(6) 0.0383(6) Uani d 1
H H42 -0.246905 1.067116 0.240608 0.046 Uiso calc 1
C C94 0.0808(2) 0.3293(2) 0.58371(6) 0.0402(6) Uani d 1
N N7 0.87013(18) 0.8519(3) 0.47954(6) 0.0652(8) Uani d 1
C C43 -0.28084(18) 0.9204(2) 0.23065(6) 0.0415(6) Uani d 1
H H43 -0.335192 0.935602 0.217447 0.050 Uiso calc 1
C C98 0.86308(18) 0.8262(2) 0.50448(6) 0.0433(7) Uani d 1
C C95 0.5620(2) 0.2478(3) 0.60822(7) 0.0524(7) Uani d 1
H H95A 0.546901 0.189224 0.595387 0.079 Uiso calc 1
H H95B 0.571843 0.226514 0.629539 0.079 Uiso calc 1
H H95C 0.621213 0.279870 0.601426 0.079 Uiso calc 1
C C97 0.8546(2) 0.7937(3) 0.53653(7) 0.0605(9) Uani d 1
H H97A 0.828297 0.725543 0.536923 0.091 Uiso calc 1
H H97B 0.811132 0.839339 0.546894 0.091 Uiso calc 1
H H97C 0.918807 0.794790 0.546994 0.091 Uiso calc 1
C C93 0.1807(2) 0.3063(3) 0.59497(9) 0.0755(12) Uani d 1
H H93A 0.212121 0.263414 0.580164 0.113 Uiso calc 1
H H93B 0.178931 0.271479 0.614623 0.113 Uiso calc 1
H H93C 0.217447 0.368823 0.597584 0.113 Uiso calc 1

loop_
_atom_site_aniso_label
_atom_site_aniso_U_11
_atom_site_aniso_U_22
_atom_site_aniso_U_33
_atom_site_aniso_U_12
_atom_site_aniso_U_13
_atom_site_aniso_U_23
O4 0.0145(7) 0.0234(8) 0.0200(7) 0.0007(6) -0.0003(5) 0.0000(6)
O5 0.0159(7) 0.0222(8) 0.0259(7) -0.0003(6) 0.0011(6) 0.0011(6)
O2 0.0164(7) 0.0216(8) 0.0244(7) -0.0026(6) 0.0000(5) 0.0014(6)
O8 0.0182(7) 0.0195(7) 0.0204(7) -0.0034(6) -0.0032(5) 0.0014(6)
O11 0.0154(7) 0.0240(8) 0.0272(7) 0.0012(6) -0.0030(6) -0.0009(6)
O12 0.0155(7) 0.0257(8) 0.0226(7) 0.0026(6) -0.0011(5) -0.0041(6)
O3 0.0206(8) 0.0258(8) 0.0269(8) 0.0052(6) 0.0054(6) 0.0013(6)
O14 0.0386(9) 0.0179(8) 0.0270(8) -0.0003(7) -0.0052(6) -0.0035(6)
O13 0.0300(8) 0.0243(8) 0.0193(7) -0.0023(6) -0.0008(6) 0.0021(6)
O1 0.0197(7) 0.0272(8) 0.0266(8) 0.0002(6) -0.0044(6) -0.0044(6)
O10 0.0193(8) 0.0292(9) 0.0331(8) -0.0027(6) 0.0037(6) -0.0001(7)
O9 0.0249(8) 0.0348(9) 0.0255(8) 0.0121(7) 0.0005(6) 0.0029(7)
O6 0.0477(10) 0.0469(11) 0.0183(8) 0.0123(8) -0.0033(7) 0.0020(7)
N4 0.0215(9) 0.0171(9) 0.0193(8) 0.0000(7) 0.0002(7) -0.0032(7)
N3 0.0213(9) 0.0177(9) 0.0207(8) 0.0009(7) 0.0005(7) -0.0021(7)
N1 0.0255(9) 0.0206(9) 0.0146(8) 0.0023(7) -0.0004(7) 0.0008(7)
N2 0.0305(10) 0.0240(10) 0.0152(8) 0.0032(8) 0.0005(7) 0.0020(7)
O7 0.0377(9) 0.0243(9) 0.0457(10) 0.0009(7) -0.0114(8) 0.0001(7)
C31 0.0205(10) 0.0151(10) 0.0176(10) 0.0028(8) 0.0019(8) -0.0014(8)
C84 0.0156(9) 0.0172(10) 0.0195(9) 0.0002(8) 0.0012(7) 0.0010(8)
C9 0.0186(10) 0.0146(10) 0.0154(9) 0.0012(8) -0.0016(7) 0.0032(7)
C85 0.0169(10) 0.0169(10) 0.0156(9) 0.0000(8) -0.0006(7) 0.0027(8)
C86 0.0204(10) 0.0141(10) 0.0194(10) -0.0019(8) -0.0002(8) 0.0015(8)
C1 0.0133(9) 0.0151(10) 0.0177(9) 0.0012(7) -0.0012(7) 0.0012(8)
C5 0.0163(9) 0.0154(10) 0.0146(9) -0.0002(7) -0.0008(7) 0.0017(7)
C30 0.0166(10) 0.0119(9) 0.0219(10) 0.0020(7) 0.0016(8) 0.0012(8)
C6 0.0149(9) 0.0152(10) 0.0179(9) 0.0012(7) -0.0010(7) 0.0004(8)
C51 0.0203(10) 0.0182(10) 0.0159(9) -0.0012(8) -0.0003(7) -0.0009(8)
C78 0.0170(10) 0.0170(10) 0.0180(9) -0.0013(8) 0.0010(7) 0.0051(8)
C3 0.0184(9) 0.0167(10) 0.0147(9) 0.0011(8) -0.0010(7) -0.0009(8)
C79 0.0174(10) 0.0162(10) 0.0219(10) -0.0005(8) -0.0001(8) 0.0019(8)
C24 0.0200(10) 0.0163(10) 0.0201(10) 0.0024(8) 0.0000(8) 0.0044(8)
C16 0.0190(10) 0.0198(11) 0.0157(9) 0.0034(8) 0.0002(7) -0.0035(8)
C15 0.0212(10) 0.0145(10) 0.0175(9) 0.0021(8) -0.0016(8) 0.0029(8)
C22 0.0204(10) 0.0155(10) 0.0155(9) 0.0011(8) -0.0028(7) -0.0015(8)
C10 0.0199(10) 0.0163(10) 0.0161(9) 0.0030(8) -0.0019(7) 0.0029(8)
C17 0.0212(10) 0.0177(10) 0.0163(9) 0.0016(8) -0.0014(7) -0.0013(8)
C4 0.0152(9) 0.0175(10) 0.0165(9) 0.0008(8) -0.0007(7) -0.0010(8)
C29 0.0205(10) 0.0156(10) 0.0201(10) 0.0009(8) 0.0006(8) 0.0021(8)
C53 0.0165(9) 0.0189(10) 0.0202(10) 0.0017(8) -0.0024(8) -0.0033(8)
C69 0.0189(10) 0.0178(10) 0.0171(9) -0.0008(8) 0.0011(7) 0.0014(8)
C47 0.0145(9) 0.0156(10) 0.0174(9) -0.0009(7) -0.0021(7) 0.0000(8)
C52 0.0170(9) 0.0168(10) 0.0167(9) -0.0010(8) -0.0017(7) 0.0004(8)
C49 0.0207(10) 0.0165(10) 0.0182(10) 0.0019(8) -0.0002(8) 0.0010(8)
C75 0.0220(10) 0.0188(10) 0.0159(9) 0.0001(8) 0.0024(8) 0.0017(8)
C50 0.0173(9) 0.0191(10) 0.0185(9) 0.0002(8) 0.0000(7) -0.0014(8)
C68 0.0200(11) 0.0245(11) 0.0166(9) -0.0033(8) 0.0011(8) -0.0023(8)
C2 0.0129(9) 0.0180(10) 0.0187(9) -0.0006(8) -0.0026(7) -0.0012(8)
C62 0.0232(10) 0.0195(10) 0.0146(9) -0.0043(8) -0.0036(8) -0.0004(8)
C91 0.0195(10) 0.0193(10) 0.0221(10) 0.0012(8) 0.0004(8) 0.0020(8)
C21 0.0225(10) 0.0175(10) 0.0236(10) 0.0009(8) 0.0027(8) -0.0016(8)
C7 0.0112(9) 0.0323(12) 0.0249(10) 0.0010(8) -0.0018(8) 0.0147(9)
C70 0.0212(10) 0.0192(10) 0.0169(9) 0.0003(8) 0.0031(8) 0.0014(8)
C32 0.0289(11) 0.0164(10) 0.0219(10) 0.0005(9) 0.0071(8) 0.0008(8)
C11 0.0251(11) 0.0182(11) 0.0210(10) -0.0020(8) -0.0025(8) 0.0002(8)
C54 0.0180(10) 0.0173(10) 0.0201(10) 0.0011(8) -0.0009(8) -0.0025(8)
C92 0.0216(11) 0.0195(11) 0.0217(10) 0.0038(8) -0.0001(8) 0.0031(8)
C87 0.0197(10) 0.0170(10) 0.0239(10) 0.0005(8) 0.0015(8) 0.0033(8)
C23 0.0172(10) 0.0118(9) 0.0190(9) 0.0009(7) -0.0012(8) 0.0020(7)
C48 0.0156(9) 0.0159(10) 0.0207(10) -0.0014(8) -0.0009(7) 0.0001(8)
C67 0.0231(10) 0.0218(11) 0.0182(10) -0.0048(8) -0.0039(8) -0.0011(8)
C61 0.0199(10) 0.0175(10) 0.0206(10) 0.0026(8) -0.0012(8) -0.0015(8)
C55 0.0159(9) 0.0177(10) 0.0249(10) 0.0024(8) -0.0018(8) -0.0053(8)
C14 0.0211(10) 0.0180(10) 0.0273(11) 0.0021(8) 0.0047(8) 0.0022(8)
C60 0.0198(10) 0.0168(10) 0.0238(10) 0.0025(8) 0.0019(8) -0.0034(8)
C18 0.0244(11) 0.0212(11) 0.0233(10) 0.0066(9) -0.0013(8) -0.0006(8)
C76 0.0292(11) 0.0173(11) 0.0188(10) -0.0038(9) -0.0035(8) 0.0039(8)
C59 0.0251(11) 0.0239(11) 0.0227(10) 0.0044(9) -0.0020(8) -0.0028(9)
C56 0.0263(11) 0.0191(11) 0.0269(11) 0.0003(9) 0.0008(8) 0.0007(9)
C25 0.0213(10) 0.0285(12) 0.0206(10) 0.0011(9) -0.0027(8) 0.0031(9)
C90 0.0245(11) 0.0319(12) 0.0206(10) 0.0042(9) -0.0019(8) 0.0029(9)
C46 0.0162(10) 0.0376(13) 0.0203(10) -0.0016(9) -0.0031(8) 0.0033(9)
C63 0.0239(11) 0.0221(11) 0.0246(11) -0.0008(9) -0.0045(8) 0.0022(9)
C71 0.0229(10) 0.0259(11) 0.0198(10) 0.0002(9) 0.0004(8) -0.0035(8)
C83 0.0173(10) 0.0253(11) 0.0259(11) -0.0006(8) 0.0001(8) -0.0043(9)
C37 0.0318(11) 0.0201(11) 0.0208(10) 0.0038(9) 0.0036(8) 0.0004(8)
C88 0.0270(11) 0.0205(11) 0.0228(10) -0.0001(9) 0.0075(8) 0.0010(8)
C8 0.0169(10) 0.0317(12) 0.0189(10) -0.0004(9) 0.0001(8) 0.0042(9)
C74 0.0284(11) 0.0190(11) 0.0211(10) 0.0002(9) 0.0048(8) -0.0008(8)
C28 0.0231(10) 0.0276(12) 0.0221(10) -0.0020(9) 0.0051(8) 0.0028(9)
C19 0.0334(12) 0.0182(11) 0.0231(10) 0.0069(9) -0.0028(9) 0.0030(8)
C20 0.0322(12) 0.0185(11) 0.0226(10) -0.0020(9) 0.0015(9) 0.0016(8)
C13 0.0338(12) 0.0207(11) 0.0232(10) 0.0038(9) 0.0085(9) -0.0017(9)
C89 0.0321(12) 0.0295(12) 0.0175(10) -0.0007(9) 0.0003(9) 0.0019(9)
C72 0.0202(10) 0.0319(12) 0.0265(11) 0.0050(9) 0.0004(8) 0.0003(9)
C12 0.0381(12) 0.0200(11) 0.0198(10) 0.0010(9) 0.0007(9) -0.0050(8)
C66 0.0259(11) 0.0273(12) 0.0260(11) -0.0102(9) -0.0052(9) 0.0046(9)
N5 0.0479(14) 0.0571(16) 0.0494(14) 0.0082(13) 0.0142(11) 0.0171(12)
C64 0.0328(12) 0.0214(12) 0.0342(12) -0.0021(9) -0.0079(10) 0.0056(9)
C33 0.0304(12) 0.0240(12) 0.0286(11) -0.0059(9) 0.0053(9) -0.0018(9)
C27 0.0337(12) 0.0372(13) 0.0178(10) 0.0011(10) 0.0058(9) 0.0034(9)
C58 0.0232(11) 0.0250(12) 0.0321(12) -0.0005(9) -0.0080(9) -0.0082(9)
C38 0.0377(13) 0.0269(12) 0.0196(11) 0.0108(10) -0.0058(9) -0.0020(9)
C73 0.0254(11) 0.0247(12) 0.0277(11) 0.0064(9) 0.0078(9) 0.0006(9)
C80 0.0186(10) 0.0230(11) 0.0353(12) 0.0034(8) 0.0009(9) -0.0038(9)
N6 0.0529(15) 0.0372(13) 0.0619(15) 0.0033(11) 0.0037(12) 0.0124(12)
C57 0.0229(11) 0.0203(11) 0.0402(13) -0.0062(9) 0.0006(9) -0.0022(10)
C26 0.0328(12) 0.0389(14) 0.0159(10) 0.0006(10) -0.0042(9) 0.0018(9)
C41 0.0399(13) 0.0242(12) 0.0242(11) -0.0034(10) 0.0013(9) -0.0009(9)
C82 0.0243(11) 0.0296(13) 0.0365(12) -0.0023(9) -0.0003(9) -0.0141(10)
C65 0.0368(13) 0.0233(12) 0.0337(12) -0.0101(10) -0.0083(10) 0.0096(10)
C81 0.0245(11) 0.0271(12) 0.0431(13) 0.0023(9) 0.0044(10) -0.0150(10)
C36 0.0471(14) 0.0279(13) 0.0234(11) 0.0031(11) 0.0089(10) 0.0053(9)
C45 0.0446(14) 0.0209(12) 0.0385(13) 0.0081(10) 0.0106(11) 0.0030(10)
C34 0.0397(14) 0.0330(14) 0.0391(14) -0.0122(11) 0.0130(11) -0.0002(11)
C77 0.0263(11) 0.0269(12) 0.0363(12) -0.0042(9) -0.0056(9) -0.0015(10)
C40 0.0280(11) 0.0235(12) 0.0284(11) 0.0001(9) -0.0022(9) -0.0012(9)
C96 0.0395(14) 0.0432(15) 0.0245(12) -0.0004(12) 0.0052(10) 0.0067(11)
C39 0.0418(14) 0.0322(13) 0.0277(12) 0.0003(11) -0.0141(10) -0.0011(10)
C35 0.0517(16) 0.0329(14) 0.0355(13) -0.0064(12) 0.0202(12) 0.0068(11)
C44 0.0401(14) 0.0368(14) 0.0341(13) -0.0156(11) -0.0074(10) -0.0116(11)
C42 0.0382(14) 0.0324(14) 0.0436(14) 0.0042(11) -0.0068(11) 0.0035(11)
C94 0.0470(16) 0.0321(14) 0.0419(14) -0.0078(12) 0.0058(12) 0.0084(11)
N7 0.0392(13) 0.109(2) 0.0481(15) 0.0146(14) 0.0087(11) 0.0306(16)
C43 0.0297(13) 0.0428(16) 0.0504(15) 0.0011(11) -0.0152(11) 0.0120(12)
C98 0.0276(13) 0.0573(18) 0.0454(16) 0.0122(12) 0.0071(11) 0.0108(13)
C95 0.0523(17) 0.062(2) 0.0424(15) 0.0185(15) 0.0022(13) 0.0110(14)
C97 0.071(2) 0.063(2) 0.0493(17) 0.0325(17) 0.0279(15) 0.0133(15)
C93 0.0429(17) 0.099(3) 0.084(2) -0.0192(18) -0.0034(16) 0.043(2)

loop_
_atom_type_symbol
_atom_type_description
_atom_type_scat_dispersion_real
_atom_type_scat_dispersion_imag
_atom_type_scat_source
C C 0.0033 0.0016 'International Tables Vol C Tables 4.2.6.8 and 6.1.1.4'
H H 0.0000 0.0000 'International Tables Vol C Tables 4.2.6.8 and 6.1.1.4'
N N 0.0061 0.0033 'International Tables Vol C Tables 4.2.6.8 and 6.1.1.4'
O O 0.0106 0.0060 'International Tables Vol C Tables 4.2.6.8 and 6.1.1.4'

loop_
_geom_angle_atom_site_label_1
_geom_angle_atom_site_label_2
_geom_angle_atom_site_label_3
_geom_angle
C54 O8 C48 114.40(15)
C8 O1 C2 114.55(16)
N3 N4 C75 110.99(15)
N3 N4 C76 120.31(16)
C75 N4 C76 128.46(17)
C69 N3 N4 106.46(16)
C31 N1 N2 106.35(16)
N1 N2 C38 119.31(17)
C37 N2 N1 111.01(16)
C37 N2 C38 129.68(18)
N1 C31 C4 120.49(17)
N1 C31 C32 111.75(17)
C32 C31 C4 127.65(18)
C79 C84 C85 110.10(17)
C83 C84 C85 128.56(18)
C83 C84 C79 121.33(18)
O2 C9 C5 125.23(17)
O2 C9 C10 128.56(18)
C10 C9 C5 106.10(15)
O12 C85 C84 126.58(18)
O12 C85 C47 125.06(17)
C84 C85 C47 108.36(15)
C91 C86 C87 120.80(18)
C91 C86 C48 110.78(17)
C87 C86 C48 128.33(18)
C30 C1 C6 110.73(15)
C2 C1 C30 113.74(15)
C2 C1 C6 107.22(15)
C23 C1 C30 102.10(15)
C23 C1 C6 110.57(15)
C23 C1 C2 112.49(15)
C9 C5 H5 105.3
C9 C5 C6 105.32(15)
C9 C5 C4 115.41(15)
C6 C5 H5 105.3
C4 C5 H5 105.3
C4 C5 C6 119.03(16)
O5 C30 C1 125.87(17)
O5 C30 C29 126.24(18)
C29 C30 C1 107.88(15)
C5 C6 C1 110.65(15)
C15 C6 C1 110.73(15)
C15 C6 C5 102.11(15)
C7 C6 C1 105.78(15)
C7 C6 C5 110.55(15)
C7 C6 C15 117.06(16)
C52 C51 H51 105.1
C50 C51 H51 105.1
C50 C51 C52 118.88(16)
C68 C51 H51 105.1
C68 C51 C52 105.21(16)
C68 C51 C50 116.21(16)
O11 C78 C79 125.63(18)
O11 C78 C47 126.11(18)
C79 C78 C47 108.23(15)
C16 C3 H3 105.8
C16 C3 C4 113.20(15)
C16 C3 C2 103.99(15)
C4 C3 H3 105.8
C4 C3 C2 121.20(16)
C2 C3 H3 105.8
C84 C79 C78 110.44(17)
C84 C79 C80 121.22(19)
C80 C79 C78 128.32(18)
C29 C24 C23 110.13(17)
C29 C24 C25 121.53(18)
C25 C24 C23 128.34(18)
O3 C16 C3 125.36(18)
O3 C16 C17 127.32(18)
C17 C16 C3 107.28(16)
C10 C15 C6 111.13(16)
C14 C15 C6 128.23(18)
C14 C15 C10 120.41(18)
C17 C22 C2 111.26(17)
C17 C22 C21 120.37(18)
C21 C22 C2 128.36(18)
C15 C10 C9 109.98(17)
C15 C10 C11 121.48(18)
C11 C10 C9 128.53(18)
C22 C17 C16 109.69(17)
C22 C17 C18 121.74(19)
C18 C17 C16 128.48(18)
C31 C4 C5 108.61(15)
C31 C4 C3 111.12(16)
C31 C4 H4 107.0
C5 C4 C3 115.73(15)
C5 C4 H4 107.0
C3 C4 H4 107.0
C24 C29 C30 110.10(17)
C24 C29 C28 121.29(19)
C28 C29 C30 128.60(18)
C54 C53 C52 122.47(17)
C54 C53 C61 107.98(17)
C61 C53 C52 129.32(18)
N3 C69 C50 120.24(17)
N3 C69 C70 111.48(17)
C70 C69 C50 128.27(17)
C85 C47 C52 113.18(15)
C85 C47 C48 109.61(15)
C78 C47 C85 102.46(15)
C78 C47 C52 113.40(15)
C78 C47 C48 111.25(15)
C48 C47 C52 106.96(15)
C51 C52 C47 111.70(15)
C53 C52 C51 109.94(16)
C53 C52 C47 105.09(15)
C53 C52 C62 116.14(16)
C62 C52 C51 102.52(15)
C62 C52 C47 111.61(16)
C50 C49 H49 105.9
C92 C49 H49 105.9
C92 C49 C50 113.21(16)
C92 C49 C48 103.88(15)
C48 C49 H49 105.9
C48 C49 C50 120.92(16)
N4 C75 C70 105.78(17)
N4 C75 C74 132.58(19)
C74 C75 C70 121.62(19)
C51 C50 C49 115.83(16)
C51 C50 H50 107.1
C69 C50 C51 110.46(15)
C69 C50 C49 108.86(16)
C69 C50 H50 107.1
C49 C50 H50 107.1
O10 C68 C51 126.50(19)
O10 C68 C67 127.61(19)
C67 C68 C51 105.82(16)
O1 C2 C1 110.26(15)
O1 C2 C3 110.31(15)
O1 C2 C22 106.47(15)
C1 C2 C3 111.97(15)
C22 C2 C1 113.71(15)
C22 C2 C3 103.82(15)
C67 C62 C52 110.90(17)
C63 C62 C52 128.49(18)
C63 C62 C67 120.61(19)
C86 C91 C92 109.94(17)
C86 C91 C90 121.00(19)
C90 C91 C92 129.03(18)
C22 C21 H21 121.0
C22 C21 C20 118.03(19)
C20 C21 H21 121.0
C8 C7 C6 121.15(18)
C8 C7 C40 105.57(18)
C40 C7 C6 132.4(2)
C75 C70 C69 105.28(17)
C71 C70 C69 134.30(19)
C71 C70 C75 120.39(19)
C37 C32 C31 104.82(18)
C33 C32 C31 134.31(19)
C33 C32 C37 120.83(19)
C10 C11 H11 121.1
C12 C11 C10 117.85(19)
C12 C11 H11 121.1
O8 C54 C53 126.87(18)
O8 C54 C55 121.15(17)
C53 C54 C55 111.98(17)
O9 C92 C49 125.08(18)
O9 C92 C91 127.74(18)
C91 C92 C49 107.14(16)
C86 C87 H87 121.0
C88 C87 C86 117.96(18)
C88 C87 H87 121.0
O4 C23 C1 125.15(17)
O4 C23 C24 126.65(17)
C24 C23 C1 108.20(15)
O8 C48 C86 106.96(15)
O8 C48 C47 110.46(15)
O8 C48 C49 111.29(15)
C86 C48 C47 112.23(16)
C86 C48 C49 103.93(15)
C49 C48 C47 111.72(15)
C62 C67 C68 110.09(18)
C62 C67 C66 121.2(2)
C66 C67 C68 128.56(19)
O13 C61 C53 127.64(19)
O13 C61 C60 126.34(18)
C53 C61 C60 105.99(17)
C60 C55 C54 106.07(17)
C56 C55 C54 132.23(19)
C56 C55 C60 121.70(18)
C15 C14 H14 120.9
C15 C14 C13 118.17(19)
C13 C14 H14 120.9
C55 C60 C61 107.87(17)
C59 C60 C61 130.80(19)
C59 C60 C55 121.31(19)
C17 C18 H18 121.2
C19 C18 C17 117.67(19)
C19 C18 H18 121.2
O14 C76 N4 119.38(19)
O14 C76 C77 124.24(19)
N4 C76 C77 116.38(18)
C60 C59 H59 121.2
C60 C59 C58 117.7(2)
C58 C59 H59 121.2
C55 C56 H56 121.5
C55 C56 C57 116.9(2)
C57 C56 H56 121.5
C24 C25 H25 121.5
C26 C25 C24 117.05(19)
C26 C25 H25 121.5
C91 C90 H90 120.8
C89 C90 C91 118.37(19)
C89 C90 H90 120.8
C41 C46 C8 107.21(19)
C41 C46 C45 121.7(2)
C45 C46 C8 131.1(2)
C62 C63 H63 121.0
C62 C63 C64 118.0(2)
C64 C63 H63 121.0
C70 C71 H71 120.9
C72 C71 C70 118.2(2)
C72 C71 H71 120.9
C84 C83 H83 121.2
C82 C83 C84 117.58(19)
C82 C83 H83 121.2
N2 C37 C32 106.05(17)
N2 C37 C36 132.3(2)
C36 C37 C32 121.6(2)
C87 C88 H88 119.4
C87 C88 C89 121.24(19)
C89 C88 H88 119.4
O1 C8 C7 127.61(18)
O1 C8 C46 119.59(19)
C7 C8 C46 112.79(19)
C75 C74 H74 121.5
C73 C74 C75 117.0(2)
C73 C74 H74 121.5
C29 C28 H28 121.4
C27 C28 C29 117.29(19)
C27 C28 H28 121.4
C18 C19 H19 119.6
C18 C19 C20 120.77(19)
C20 C19 H19 119.6
C21 C20 C19 121.4(2)
C21 C20 H20 119.3
C19 C20 H20 119.3
C14 C13 H13 119.3
C14 C13 C12 121.37(19)
C12 C13 H13 119.3
C90 C89 C88 120.58(19)
C90 C89 H89 119.7
C88 C89 H89 119.7
C71 C72 H72 119.6
C71 C72 C73 120.74(19)
C73 C72 H72 119.6
C11 C12 C13 120.68(19)
C11 C12 H12 119.7
C13 C12 H12 119.7
C67 C66 H66 121.0
C65 C66 C67 118.0(2)
C65 C66 H66 121.0
C63 C64 H64 119.3
C65 C64 C63 121.3(2)
C65 C64 H64 119.3
C32 C33 H33 121.3
C34 C33 C32 117.4(2)
C34 C33 H33 121.3
C28 C27 H27 119.2
C28 C27 C26 121.64(19)
C26 C27 H27 119.2
C59 C58 H58 119.4
C57 C58 C59 121.23(19)
C57 C58 H58 119.4
O6 C38 N2 119.1(2)
O6 C38 C39 125.5(2)
N2 C38 C39 115.44(18)
C74 C73 C72 122.1(2)
C74 C73 H73 119.0
C72 C73 H73 119.0
C79 C80 H80 121.3
C81 C80 C79 117.44(19)
C81 C80 H80 121.3
C56 C57 H57 119.4
C58 C57 C56 121.1(2)
C58 C57 H57 119.4
C25 C26 C27 121.2(2)
C25 C26 H26 119.4
C27 C26 H26 119.4
C46 C41 C40 106.12(19)
C42 C41 C46 121.9(2)
C42 C41 C40 131.9(2)
C83 C82 H82 119.5
C83 C82 C81 121.1(2)
C81 C82 H82 119.5
C66 C65 C64 120.9(2)
C66 C65 H65 119.6
C64 C65 H65 119.6
C80 C81 C82 121.4(2)
C80 C81 H81 119.3
C82 C81 H81 119.3
C37 C36 H36 121.8
C35 C36 C37 116.4(2)
C35 C36 H36 121.8
C46 C45 H45 122.0
C46 C45 C44 115.9(2)
C44 C45 H45 122.0
C33 C34 H34 119.5
C33 C34 C35 121.1(2)
C35 C34 H34 119.5
C76 C77 H77A 109.5
C76 C77 H77B 109.5
C76 C77 H77C 109.5
H77A C77 H77B 109.5
H77A C77 H77C 109.5
H77B C77 H77C 109.5
O7 C40 C7 126.6(2)
O7 C40 C41 125.4(2)
C7 C40 C41 108.01(19)
N5 C96 C95 179.1(3)
C38 C39 H39A 109.5
C38 C39 H39B 109.5
C38 C39 H39C 109.5
H39A C39 H39B 109.5
H39A C39 H39C 109.5
H39B C39 H39C 109.5
C36 C35 C34 122.7(2)
C36 C35 H35 118.7
C34 C35 H35 118.7
C45 C44 H44 120.1
C43 C44 C45 119.8(2)
C43 C44 H44 120.1
C41 C42 H42 121.1
C41 C42 C43 117.8(2)
C43 C42 H42 121.1
N6 C94 C93 179.0(3)
C44 C43 C42 122.8(2)
C44 C43 H43 118.6
C42 C43 H43 118.6
N7 C98 C97 179.6(4)
C96 C95 H95A 109.5
C96 C95 H95B 109.5
C96 C95 H95C 109.5
H95A C95 H95B 109.5
H95A C95 H95C 109.5
H95B C95 H95C 109.5
C98 C97 H97A 109.5
C98 C97 H97B 109.5
C98 C97 H97C 109.5
H97A C97 H97B 109.5
H97A C97 H97C 109.5
H97B C97 H97C 109.5
C94 C93 H93A 109.5
C94 C93 H93B 109.5
C94 C93 H93C 109.5
H93A C93 H93B 109.5
H93A C93 H93C 109.5
H93B C93 H93C 109.5

loop_
_geom_bond_atom_site_label_1
_geom_bond_atom_site_label_2
_geom_bond_distance
O4 C23 1.210(2)
O5 C30 1.209(2)
O2 C9 1.209(2)
O8 C54 1.340(2)
O8 C48 1.459(2)
O11 C78 1.213(2)
O12 C85 1.209(2)
O3 C16 1.211(2)
O14 C76 1.212(3)
O13 C61 1.222(2)
O1 C2 1.462(2)
O1 C8 1.332(3)
O10 C68 1.208(2)
O9 C92 1.213(2)
O6 C38 1.217(3)
N4 N3 1.385(2)
N4 C75 1.390(3)
N4 C76 1.397(3)
N3 C69 1.309(3)
N1 N2 1.386(2)
N1 C31 1.305(3)
N2 C37 1.385(3)
N2 C38 1.403(3)
O7 C40 1.223(3)
C31 C4 1.506(3)
C31 C32 1.437(3)
C84 C85 1.475(3)
C84 C79 1.389(3)
C84 C83 1.387(3)
C9 C5 1.534(3)
C9 C10 1.478(3)
C85 C47 1.547(3)
C86 C91 1.384(3)
C86 C87 1.387(3)
C86 C48 1.511(3)
C1 C30 1.548(3)
C1 C6 1.576(3)
C1 C2 1.547(3)
C1 C23 1.541(2)
C5 H5 0.9800
C5 C6 1.554(3)
C5 C4 1.544(3)
C30 C29 1.478(3)
C6 C15 1.522(3)
C6 C7 1.494(3)
C51 H51 0.9800
C51 C52 1.552(3)
C51 C50 1.541(3)
C51 C68 1.522(3)
C78 C79 1.475(3)
C78 C47 1.546(3)
C3 H3 0.9800
C3 C16 1.532(3)
C3 C4 1.546(3)
C3 C2 1.552(3)
C79 C80 1.393(3)
C24 C29 1.387(3)
C24 C23 1.473(3)
C24 C25 1.389(3)
C16 C17 1.471(3)
C15 C10 1.393(3)
C15 C14 1.383(3)
C22 C17 1.386(3)
C22 C2 1.508(3)
C22 C21 1.388(3)
C10 C11 1.394(3)
C17 C18 1.393(3)
C4 H4 0.9800
C29 C28 1.388(3)
C53 C52 1.497(3)
C53 C54 1.341(3)
C53 C61 1.465(3)
C69 C50 1.504(3)
C69 C70 1.434(3)
C47 C52 1.566(3)
C47 C48 1.556(3)
C52 C62 1.519(3)
C49 H49 0.9800
C49 C50 1.557(3)
C49 C92 1.537(3)
C49 C48 1.547(3)
C75 C70 1.402(3)
C75 C74 1.395(3)
C50 H50 0.9800
C68 C67 1.479(3)
C62 C67 1.391(3)
C62 C63 1.385(3)
C91 C92 1.472(3)
C91 C90 1.393(3)
C21 H21 0.9300
C21 C20 1.389(3)
C7 C8 1.357(3)
C7 C40 1.458(3)
C70 C71 1.397(3)
C32 C37 1.403(3)
C32 C33 1.398(3)
C11 H11 0.9300
C11 C12 1.379(3)
C54 C55 1.482(3)
C87 H87 0.9300
C87 C88 1.385(3)
C67 C66 1.391(3)
C61 C60 1.506(3)
C55 C60 1.398(3)
C55 C56 1.376(3)
C14 H14 0.9300
C14 C13 1.386(3)
C60 C59 1.372(3)
C18 H18 0.9300
C18 C19 1.383(3)
C76 C77 1.492(3)
C59 H59 0.9300
C59 C58 1.392(3)
C56 H56 0.9300
C56 C57 1.406(3)
C25 H25 0.9300
C25 C26 1.389(3)
C90 H90 0.9300
C90 C89 1.374(3)
C46 C8 1.485(3)
C46 C41 1.377(3)
C46 C45 1.387(3)
C63 H63 0.9300
C63 C64 1.388(3)
C71 H71 0.9300
C71 C72 1.377(3)
C83 H83 0.9300
C83 C82 1.386(3)
C37 C36 1.397(3)
C88 H88 0.9300
C88 C89 1.395(3)
C74 H74 0.9300
C74 C73 1.379(3)
C28 H28 0.9300
C28 C27 1.381(3)
C19 H19 0.9300
C19 C20 1.389(3)
C20 H20 0.9300
C13 H13 0.9300
C13 C12 1.396(3)
C89 H89 0.9300
C72 H72 0.9300
C72 C73 1.404(3)
C12 H12 0.9300
C66 H66 0.9300
C66 C65 1.379(3)
N5 C96 1.140(3)
C64 H64 0.9300
C64 C65 1.388(3)
C33 H33 0.9300
C33 C34 1.380(3)
C27 H27 0.9300
C27 C26 1.391(3)
C58 H58 0.9300
C58 C57 1.386(3)
C38 C39 1.487(3)
C73 H73 0.9300
C80 H80 0.9300
C80 C81 1.382(3)
N6 C94 1.137(3)
C57 H57 0.9300
C26 H26 0.9300
C41 C40 1.533(3)
C41 C42 1.345(3)
C82 H82 0.9300
C82 C81 1.398(3)
C65 H65 0.9300
C81 H81 0.9300
C36 H36 0.9300
C36 C35 1.376(4)
C45 H45 0.9300
C45 C44 1.427(3)
C34 H34 0.9300
C34 C35 1.396(4)
C77 H77A 0.9600
C77 H77B 0.9600
C77 H77C 0.9600
C96 C95 1.450(4)
C39 H39A 0.9600
C39 H39B 0.9600
C39 H39C 0.9600
C35 H35 0.9300
C44 H44 0.9300
C44 C43 1.367(4)
C42 H42 0.9300
C42 C43 1.369(4)
C94 C93 1.446(4)
N7 C98 1.130(3)
C43 H43 0.9300
C98 C97 1.449(4)
C95 H95A 0.9600
C95 H95B 0.9600
C95 H95C 0.9600
C97 H97A 0.9600
C97 H97B 0.9600
C97 H97C 0.9600
C93 H93A 0.9600
C93 H93B 0.9600
C93 H93C 0.9600

loop_
_geom_contact_atom_site_label_1
_geom_contact_atom_site_label_2
_geom_contact_distance
_geom_contact_site_symmetry_1
_geom_contact_site_symmetry_2
_geom_contact_publ_flag
C56 C97 3.381 1_555 1_555 yes

loop_
_geom_hbond_atom_site_label_D
_geom_hbond_atom_site_label_H
_geom_hbond_atom_site_label_A
_geom_hbond_site_symmetry_A
_geom_hbond_distance_DH
_geom_hbond_distance_HA
_geom_hbond_distance_DA
_geom_hbond_angle_DHA
C14 H14 O11 3_576 0.93 2.48 3.217(2) 136
C19 H19 O9 3_666 0.93 2.58 3.277(3) 132
C26 H26 O13 . 0.93 2.56 3.147(3) 121
C39 H39B O7 2_545 0.96 2.49 3.443(3) 174
C44 H44 O2 2_545 0.93 2.59 3.446(3) 153
C65 H65 O14 1_565 0.93 2.40 3.112(3) 133
C80 H80 O5 3_576 0.93 2.33 3.235(2) 164
C82 H82 O3 3_676 0.93 2.51 3.278(3) 141
C83 H83 O4 3_676 0.93 2.53 3.289(2) 139
C88 H88 O7 3_576 0.93 2.53 3.313(3) 142
C89 H89 O3 4_576 0.93 2.44 3.323(3) 159
C93 H93B O5 3_566 0.96 2.57 3.341(4) 137
C97 H97B O10 . 0.96 2.31 3.072(3) 1361
C51 H51 N3 . 0.98 2.55 3.000(3) 108

_cod_database_fobs_code 2242643
